data_2218784
loop_
_publ_author_name
'Yin, Gang-Qiang'

_publ_section_title
;
 2-[4-(Dimethylamino)phenyl]imidazo[4,5-<i>f</i>][1,10]phenanthroline
 sesquihydrate
;
_journal_coeditor_code PK2098
_journal_issue 7
_journal_name_full 'Acta Crystallographica Section E'
_journal_page_first o1236
_journal_paper_doi 10.1107/S1600536808016930
_journal_volume 64
_journal_year 2008
_chemical_formula_iupac 'C21 H17 N5, 1.5(H2 O)'
_chemical_formula_moiety 'C21 H17 N5, 1.5(H2 O)'
_chemical_formula_sum 'C21 H20 N5 O1.5'
_chemical_formula_weight 386.42
_chemical_name_systematic
;
2-[4-(Dimethylamino)phenyl]imidazo[4,5-<i>f</i>][1,10]phenanthroline
sesquihydrate
;
_space_group_IT_number 2
_symmetry_cell_setting triclinic
_symmetry_space_group_name_Hall '-P 1'
_symmetry_space_group_name_H-M 'P -1'
_atom_sites_solution_hydrogens geom
_atom_sites_solution_primary direct
_atom_sites_solution_secondary difmap
_audit_creation_method SHELXL-97
_cell_angle_alpha 73.685(9)
_cell_angle_beta 81.909(10)
_cell_angle_gamma 79.163(9)
_cell_formula_units_Z 4
_cell_length_a 11.0503(9)
_cell_length_b 12.6386(8)
_cell_length_c 14.0297(11)
_cell_measurement_reflns_used 4754
_cell_measurement_temperature 293(2)
_cell_measurement_theta_max 28.2812
_cell_measurement_theta_min 1.5185
_cell_volume 1838.9(3)
_computing_cell_refinement 'CrystalClear (Rigaku/MSC, 2000)'
_computing_data_collection 'CrystalClear (Rigaku/MSC, 2000)'
_computing_data_reduction 'CrystalClear (Rigaku/MSC, 2000)'
_computing_molecular_graphics 'SHELXTL (Sheldrick, 2008)'
_computing_publication_material 'SHELXTL (Sheldrick, 2008)'
_computing_structure_refinement 'SHELXL97 (Sheldrick,/MSC 2008)'
_computing_structure_solution 'SHELXS97 (Sheldrick, 2008)'
_diffrn_ambient_temperature 293(2)
_diffrn_measured_fraction_theta_full 0.982
_diffrn_measured_fraction_theta_max 0.982
_diffrn_measurement_device_type 'Bruker SMART CCD area-detector'
_diffrn_measurement_method '\f and \w'
_diffrn_radiation_monochromator graphite
_diffrn_radiation_source 'fine-focus sealed tube'
_diffrn_radiation_type MoK\a
_diffrn_radiation_wavelength 0.71073
_diffrn_reflns_av_R_equivalents 0.0419
_diffrn_reflns_av_sigmaI/netI 0.0653
_diffrn_reflns_limit_h_max 14
_diffrn_reflns_limit_h_min -14
_diffrn_reflns_limit_k_max 13
_diffrn_reflns_limit_k_min -16
_diffrn_reflns_limit_l_max 17
_diffrn_reflns_limit_l_min -18
_diffrn_reflns_number 15313
_diffrn_reflns_theta_full 28.28
_diffrn_reflns_theta_max 28.28
_diffrn_reflns_theta_min 1.88
_diffrn_standards_number 0
_exptl_absorpt_coefficient_mu 0.087
_exptl_absorpt_correction_T_max 0.974
_exptl_absorpt_correction_T_min 0.961
_exptl_absorpt_correction_type multi-scan
_exptl_absorpt_process_details '(CrystalClear; Rigaku/MSC, 2000)'
_exptl_crystal_colour Yellow
_exptl_crystal_density_diffrn 1.324
_exptl_crystal_density_method 'not measured'
_exptl_crystal_description Prism
_exptl_crystal_F_000 772
_exptl_crystal_size_max 0.45
_exptl_crystal_size_mid 0.35
_exptl_crystal_size_min 0.30
_refine_diff_density_max 0.353
_refine_diff_density_min -0.215
_refine_ls_extinction_method none
_refine_ls_goodness_of_fit_ref 0.964
_refine_ls_hydrogen_treatment mixed
_refine_ls_matrix_type full
_refine_ls_number_parameters 520
_refine_ls_number_reflns 8974
_refine_ls_number_restraints 0
_refine_ls_restrained_S_all 0.964
_refine_ls_R_factor_all 0.0816
_refine_ls_R_factor_gt 0.0506
_refine_ls_shift/su_max 0.000
_refine_ls_shift/su_mean 0.000
_refine_ls_structure_factor_coef Fsqd
_refine_ls_weighting_details 'calc w=1/[\s^2^(Fo^2^)+(0.0641P)^2^] where P=(Fo^2^+2Fc^2^)/3'
_refine_ls_weighting_scheme calc
_refine_ls_wR_factor_gt 0.1196
_refine_ls_wR_factor_ref 0.1381
_reflns_number_gt 5671
_reflns_number_total 8974
_reflns_threshold_expression I>2\s(I)
_cod_data_source_file pk2098.cif
_cod_data_source_block I
_cod_depositor_comments
;
The following automatic conversions were performed:
'_symmetry_cell_setting' value 'Triclinic' changed to 'triclinic'
according to '/home/saulius/struct/CIF-dictionaries/cif_core.dic'
dictionary named 'cif_core.dic' version 2.4.1 from 2010-06-29.

Automatic conversion script
Id: cif_fix_enum 1527 2010-12-29 10:47:43Z saulius 

The following automatic conversions were performed:

'_symmetry_cell_setting' value 'Triclinic' changed to 'triclinic'
according to /home/saulius/struct/CIF-dictionaries/cif_core.dic
dictionary named 'cif_core.dic' version 2.4.1 from 2010-06-29.

Automatic conversion script
Id: cif_fix_values 1715 2011-07-08 13:25:40Z adriana 
;
_cod_database_code 2218784
_cod_database_fobs_code 2218784

loop_
_symmetry_equiv_pos_as_xyz
'x, y, z'
'-x, -y, -z'

loop_
_atom_site_type_symbol
_atom_site_label
_atom_site_fract_x
_atom_site_fract_y
_atom_site_fract_z
_atom_site_U_iso_or_equiv
_atom_site_adp_type
_atom_site_calc_flag
_atom_site_refinement_flags
_atom_site_occupancy
C C1 0.45171(15) 0.33283(14) 0.52723(13) 0.0392(4) Uani d . 1
H H1A 0.4972 0.2657 0.5594 0.047 Uiso calc R 1
C C2 0.50296(15) 0.39220(14) 0.43682(13) 0.0387(4) Uani d . 1
H H2A 0.5814 0.3665 0.4104 0.046 Uiso calc R 1
C C3 0.43558(15) 0.48961(14) 0.38724(12) 0.0348(4) Uani d . 1
H H3A 0.4676 0.5308 0.3261 0.042 Uiso calc R 1
C C4 0.31834(14) 0.52678(12) 0.42896(11) 0.0289(3) Uani d . 1
C C5 0.27578(14) 0.46184(13) 0.52285(12) 0.0301(3) Uani d . 1
C C6 0.01425(16) 0.46905(15) 0.70863(13) 0.0431(4) Uani d . 1
H H6A -0.0078 0.4281 0.7729 0.052 Uiso calc R 1
C C7 -0.07076(16) 0.55909(14) 0.66489(12) 0.0392(4) Uani d . 1
H H7A -0.1476 0.5761 0.6985 0.047 Uiso calc R 1
C C8 -0.03942(15) 0.62191(14) 0.57195(12) 0.0347(4) Uani d . 1
H H8A -0.0940 0.6836 0.5413 0.042 Uiso calc R 1
C C9 0.07598(14) 0.59251(12) 0.52306(11) 0.0291(3) Uani d . 1
C C10 0.15556(14) 0.49771(13) 0.57175(11) 0.0296(3) Uani d . 1
C C11 0.23794(14) 0.62512(13) 0.38244(11) 0.0293(3) Uani d . 1
C C12 0.12222(14) 0.65243(12) 0.42739(11) 0.0297(3) Uani d . 1
C C13 0.15243(15) 0.77516(13) 0.28321(12) 0.0322(4) Uani d . 1
C C14 0.08692(15) 1.07618(13) 0.04811(12) 0.0356(4) Uani d . 1
C C15 0.18800(15) 0.99284(14) 0.04114(12) 0.0395(4) Uani d . 1
H H15A 0.2441 1.0036 -0.0154 0.047 Uiso calc R 1
C C16 0.20693(16) 0.89581(14) 0.11507(13) 0.0386(4) Uani d . 1
H H16A 0.2746 0.8420 0.1068 0.046 Uiso calc R 1
C C17 0.12777(14) 0.87548(13) 0.20225(11) 0.0323(4) Uani d . 1
C C18 0.02535(16) 0.95707(14) 0.20844(13) 0.0404(4) Uani d . 1
H H18A -0.0310 0.9453 0.2648 0.048 Uiso calc R 1
C C19 0.00444(16) 1.05446(14) 0.13433(13) 0.0409(4) Uani d . 1
H H19A -0.0654 1.1067 0.1415 0.049 Uiso calc R 1
C C20 0.15919(19) 1.19547(17) -0.11149(14) 0.0590(6) Uani d . 1
H H20A 0.2375 1.1995 -0.0916 0.089 Uiso calc R 1
H H20B 0.1297 1.2649 -0.1571 0.089 Uiso calc R 1
H H20C 0.1689 1.1361 -0.1435 0.089 Uiso calc R 1
C C21 -0.03024(19) 1.26246(16) -0.01427(16) 0.0599(6) Uani d . 1
H H21A -0.0326 1.2769 0.0497 0.090 Uiso calc R 1
H H21B -0.1068 1.2402 -0.0198 0.090 Uiso calc R 1
H H21C -0.0185 1.3289 -0.0660 0.090 Uiso calc R 1
C C22 0.54717(18) -0.06149(16) 0.22080(14) 0.0497(5) Uani d . 1
H H22A 0.5276 -0.1331 0.2468 0.060 Uiso calc R 1
C C23 0.50237(17) 0.00110(16) 0.13110(14) 0.0462(5) Uani d . 1
H H23A 0.4529 -0.0278 0.0993 0.055 Uiso calc R 1
C C24 0.53193(15) 0.10615(15) 0.08978(13) 0.0384(4) Uani d . 1
H H24A 0.5030 0.1497 0.0297 0.046 Uiso calc R 1
C C25 0.60662(14) 0.14625(13) 0.14012(12) 0.0329(4) Uani d . 1
C C26 0.64498(15) 0.07783(14) 0.23243(12) 0.0350(4) Uani d . 1
C C27 0.8597(2) 0.18442(16) 0.39974(15) 0.0555(5) Uani d . 1
H H27A 0.9077 0.2044 0.4393 0.067 Uiso calc R 1
C C28 0.8253(2) 0.07935(16) 0.42726(15) 0.0534(5) Uani d . 1
H H28A 0.8520 0.0299 0.4859 0.064 Uiso calc R 1
C C29 0.82222(18) 0.25814(15) 0.31362(14) 0.0467(5) Uani d . 1
H H29A 0.8445 0.3290 0.2936 0.056 Uiso calc R 1
C C30 0.74997(15) 0.22578(13) 0.25602(12) 0.0353(4) Uani d . 1
C C31 0.71856(15) 0.11709(13) 0.28993(12) 0.0349(4) Uani d . 1
C C32 0.71051(15) 0.29322(13) 0.16206(12) 0.0340(4) Uani d . 1
C C33 0.64546(14) 0.25301(13) 0.10671(12) 0.0323(4) Uani d . 1
C C34 0.68171(15) 0.42218(13) 0.02556(12) 0.0356(4) Uani d . 1
C C35 0.68460(15) 0.52469(14) -0.05363(12) 0.0365(4) Uani d . 1
C C36 0.61896(16) 0.54779(14) -0.13666(12) 0.0389(4) Uani d . 1
H H36A 0.5723 0.4959 -0.1418 0.047 Uiso calc R 1
C C37 0.62105(16) 0.64571(14) -0.21179(12) 0.0380(4) Uani d . 1
H H37A 0.5759 0.6583 -0.2661 0.046 Uiso calc R 1
C C38 0.68999(16) 0.72604(14) -0.20729(13) 0.0396(4) Uani d . 1
C C39 0.75241(18) 0.60484(16) -0.04965(14) 0.0478(5) Uani d . 1
H H39A 0.7969 0.5921 0.0051 0.057 Uiso calc R 1
C C40 0.75633(19) 0.70268(15) -0.12370(14) 0.0501(5) Uani d . 1
H H40A 0.8036 0.7539 -0.1182 0.060 Uiso calc R 1
C C41 0.6379(2) 0.83872(18) -0.37374(14) 0.0590(6) Uani d . 1
H H41A 0.6566 0.9068 -0.4202 0.089 Uiso calc R 1
H H41B 0.5498 0.8424 -0.3604 0.089 Uiso calc R 1
H H41C 0.6715 0.7769 -0.4016 0.089 Uiso calc R 1
C C42 0.7699(2) 0.90254(18) -0.28036(16) 0.0651(6) Uani d . 1
H H42A 0.7583 0.9659 -0.3369 0.098 Uiso calc R 1
H H42B 0.8550 0.8677 -0.2830 0.098 Uiso calc R 1
H H42C 0.7486 0.9265 -0.2201 0.098 Uiso calc R 1
N N1 0.34306(12) 0.36491(11) 0.57079(10) 0.0360(3) Uani d . 1
N N2 0.12422(13) 0.43701(12) 0.66596(10) 0.0379(3) Uani d . 1
N N3 0.06820(12) 0.74814(11) 0.36341(9) 0.0311(3) Uani d . 1
H H3B -0.0049 0.7841 0.3723 0.037 Uiso calc R 1
N N4 0.25682(12) 0.70252(11) 0.29184(10) 0.0328(3) Uani d . 1
N N5 0.07091(14) 1.17421(13) -0.02435(11) 0.0501(4) Uani d . 1
N N6 0.61562(14) -0.02608(12) 0.27155(11) 0.0437(4) Uani d . 1
N N7 0.75716(14) 0.04518(12) 0.37563(11) 0.0433(4) Uani d . 1
N N8 0.73203(13) 0.39979(11) 0.11132(10) 0.0375(3) Uani d . 1
N N9 0.62862(12) 0.33528(11) 0.01943(10) 0.0349(3) Uani d . 1
H H7B 0.5917 0.3326 -0.0297 0.042 Uiso calc R 1
N N10 0.69184(17) 0.82371(13) -0.28192(11) 0.0537(4) Uani d . 1
O O1 0.53530(14) 0.29356(11) 0.85874(10) 0.0434(3) Uani d . 1
O O2 0.81559(12) 0.80854(12) 0.38807(11) 0.0495(4) Uani d . 1
O O3 0.67079(13) 0.57209(13) 0.21453(11) 0.0546(4) Uani d . 1
H H3 0.769(2) 0.873(2) 0.3756(17) 0.075(7) Uiso d . 1
H H1 0.474(2) 0.3296(19) 0.8380(16) 0.064(7) Uiso d . 1
H H5 0.723(2) 0.5821(19) 0.2531(17) 0.078(8) Uiso d . 1
H H2 0.597(2) 0.297(2) 0.8037(19) 0.092(9) Uiso d . 1
H H4 0.774(2) 0.757(2) 0.3773(19) 0.098(9) Uiso d . 1
H H6 0.709(2) 0.522(2) 0.181(2) 0.097(10) Uiso d . 1

loop_
_atom_site_aniso_label
_atom_site_aniso_U_11
_atom_site_aniso_U_22
_atom_site_aniso_U_33
_atom_site_aniso_U_12
_atom_site_aniso_U_13
_atom_site_aniso_U_23
C1 0.0366(9) 0.0371(9) 0.0415(10) 0.0016(8) -0.0144(8) -0.0061(8)
C2 0.0330(8) 0.0421(10) 0.0435(10) -0.0035(7) -0.0054(7) -0.0160(8)
C3 0.0350(8) 0.0402(9) 0.0314(9) -0.0090(7) -0.0053(7) -0.0096(7)
C4 0.0298(8) 0.0300(8) 0.0291(8) -0.0070(6) -0.0076(6) -0.0074(7)
C5 0.0310(8) 0.0299(8) 0.0312(8) -0.0075(7) -0.0092(7) -0.0063(7)
C6 0.0430(10) 0.0497(11) 0.0294(9) -0.0084(9) -0.0006(8) 0.0005(8)
C7 0.0365(9) 0.0438(10) 0.0349(9) -0.0081(8) 0.0010(7) -0.0072(8)
C8 0.0342(8) 0.0344(9) 0.0361(9) -0.0067(7) -0.0053(7) -0.0086(7)
C9 0.0311(8) 0.0281(8) 0.0304(8) -0.0086(6) -0.0062(6) -0.0070(7)
C10 0.0324(8) 0.0300(8) 0.0272(8) -0.0098(7) -0.0073(6) -0.0036(7)
C11 0.0312(8) 0.0315(8) 0.0265(8) -0.0083(7) -0.0072(6) -0.0051(7)
C12 0.0328(8) 0.0281(8) 0.0288(8) -0.0074(6) -0.0083(6) -0.0042(7)
C13 0.0340(8) 0.0325(8) 0.0309(9) -0.0095(7) -0.0017(7) -0.0074(7)
C14 0.0340(8) 0.0333(9) 0.0347(9) -0.0049(7) -0.0046(7) -0.0010(7)
C15 0.0372(9) 0.0408(10) 0.0330(9) -0.0038(8) 0.0039(7) -0.0027(8)
C16 0.0374(9) 0.0346(9) 0.0385(10) -0.0019(7) -0.0021(8) -0.0041(8)
C17 0.0342(8) 0.0330(8) 0.0284(8) -0.0085(7) -0.0051(7) -0.0028(7)
C18 0.0373(9) 0.0385(9) 0.0370(10) -0.0047(8) 0.0057(7) -0.0018(8)
C19 0.0352(9) 0.0370(9) 0.0398(10) 0.0030(7) 0.0028(8) -0.0018(8)
C20 0.0584(12) 0.0519(12) 0.0471(12) -0.0040(10) 0.0041(10) 0.0115(10)
C21 0.0555(12) 0.0444(11) 0.0599(13) 0.0072(10) 0.0013(10) 0.0054(10)
C22 0.0594(12) 0.0454(11) 0.0507(12) -0.0228(9) -0.0038(10) -0.0139(9)
C23 0.0457(10) 0.0566(12) 0.0457(11) -0.0211(9) -0.0022(9) -0.0208(9)
C24 0.0355(9) 0.0452(10) 0.0369(10) -0.0088(8) -0.0025(7) -0.0133(8)
C25 0.0293(8) 0.0360(9) 0.0346(9) -0.0040(7) 0.0001(7) -0.0135(7)
C26 0.0350(8) 0.0365(9) 0.0358(9) -0.0049(7) -0.0016(7) -0.0143(7)
C27 0.0761(14) 0.0497(11) 0.0509(12) -0.0159(11) -0.0289(10) -0.0144(10)
C28 0.0730(14) 0.0482(11) 0.0426(11) -0.0135(10) -0.0199(10) -0.0081(9)
C29 0.0603(12) 0.0384(10) 0.0469(11) -0.0114(9) -0.0159(9) -0.0122(9)
C30 0.0392(9) 0.0337(8) 0.0351(9) -0.0038(7) -0.0046(7) -0.0130(7)
C31 0.0374(9) 0.0345(9) 0.0329(9) -0.0017(7) -0.0060(7) -0.0102(7)
C32 0.0355(8) 0.0327(8) 0.0351(9) -0.0025(7) -0.0047(7) -0.0122(7)
C33 0.0313(8) 0.0347(8) 0.0310(9) -0.0009(7) -0.0057(7) -0.0102(7)
C34 0.0354(8) 0.0353(9) 0.0378(10) -0.0042(7) -0.0029(7) -0.0134(8)
C35 0.0384(9) 0.0355(9) 0.0363(9) -0.0048(7) -0.0042(7) -0.0108(7)
C36 0.0402(9) 0.0369(9) 0.0414(10) -0.0084(8) -0.0047(8) -0.0111(8)
C37 0.0419(9) 0.0406(9) 0.0328(9) -0.0046(8) -0.0089(7) -0.0104(8)
C38 0.0464(10) 0.0386(9) 0.0334(9) -0.0074(8) 0.0007(8) -0.0103(8)
C39 0.0606(12) 0.0489(11) 0.0398(10) -0.0169(10) -0.0183(9) -0.0087(9)
C40 0.0635(12) 0.0439(11) 0.0488(11) -0.0208(10) -0.0141(10) -0.0092(9)
C41 0.0721(14) 0.0602(13) 0.0424(12) -0.0160(11) -0.0035(10) -0.0069(10)
C42 0.0895(16) 0.0610(14) 0.0502(13) -0.0392(13) -0.0047(12) -0.0061(10)
N1 0.0347(7) 0.0348(7) 0.0368(8) -0.0045(6) -0.0093(6) -0.0045(6)
N2 0.0388(8) 0.0419(8) 0.0292(8) -0.0089(7) -0.0055(6) -0.0004(6)
N3 0.0296(7) 0.0305(7) 0.0305(7) -0.0038(6) -0.0040(6) -0.0036(6)
N4 0.0337(7) 0.0328(7) 0.0299(7) -0.0062(6) -0.0047(6) -0.0036(6)
N5 0.0471(9) 0.0417(9) 0.0400(9) 0.0060(7) 0.0071(7) 0.0103(7)
N6 0.0519(9) 0.0367(8) 0.0449(9) -0.0121(7) -0.0070(7) -0.0097(7)
N7 0.0544(9) 0.0396(8) 0.0372(8) -0.0072(7) -0.0163(7) -0.0064(7)
N8 0.0425(8) 0.0322(7) 0.0391(8) -0.0052(6) -0.0077(6) -0.0102(6)
N9 0.0351(7) 0.0374(8) 0.0334(8) -0.0042(6) -0.0076(6) -0.0099(6)
N10 0.0777(12) 0.0483(9) 0.0387(9) -0.0280(9) -0.0114(8) -0.0024(7)
O1 0.0402(7) 0.0500(8) 0.0377(7) -0.0026(6) -0.0087(6) -0.0085(6)
O2 0.0374(7) 0.0348(7) 0.0691(10) -0.0051(6) -0.0072(6) -0.0013(7)
O3 0.0456(8) 0.0702(10) 0.0561(9) 0.0041(7) -0.0200(7) -0.0309(8)

loop_
_atom_type_symbol
_atom_type_description
_atom_type_scat_dispersion_real
_atom_type_scat_dispersion_imag
_atom_type_scat_source
C C 0.0033 0.0016 'International Tables Vol C Tables 4.2.6.8 and 6.1.1.4'
H H 0.0000 0.0000 'International Tables Vol C Tables 4.2.6.8 and 6.1.1.4'
N N 0.0061 0.0033 'International Tables Vol C Tables 4.2.6.8 and 6.1.1.4'
O O 0.0106 0.0060 'International Tables Vol C Tables 4.2.6.8 and 6.1.1.4'

loop_
_geom_angle_atom_site_label_1
_geom_angle_atom_site_label_2
_geom_angle_atom_site_label_3
_geom_angle
N1 C1 C2 124.46(15)
N1 C1 H1A 117.8
C2 C1 H1A 117.8
C3 C2 C1 118.45(16)
C3 C2 H2A 120.8
C1 C2 H2A 120.8
C2 C3 C4 119.64(15)
C2 C3 H3A 120.2
C4 C3 H3A 120.2
C3 C4 C5 117.56(14)
C3 C4 C11 124.56(14)
C5 C4 C11 117.88(14)
N1 C5 C4 122.17(14)
N1 C5 C10 117.56(14)
C4 C5 C10 120.27(14)
N2 C6 C7 125.02(15)
N2 C6 H6A 117.5
C7 C6 H6A 117.5
C8 C7 C6 118.58(16)
C8 C7 H7A 120.7
C6 C7 H7A 120.7
C7 C8 C9 119.08(15)
C7 C8 H8A 120.5
C9 C8 H8A 120.5
C8 C9 C10 118.70(14)
C8 C9 C12 125.07(14)
C10 C9 C12 116.21(14)
N2 C10 C9 121.60(14)
N2 C10 C5 117.57(14)
C9 C10 C5 120.82(14)
C12 C11 N4 110.16(13)
C12 C11 C4 120.34(14)
N4 C11 C4 129.48(14)
C11 C12 N3 106.02(13)
C11 C12 C9 124.25(14)
N3 C12 C9 129.68(14)
N4 C13 N3 111.78(13)
N4 C13 C17 126.34(14)
N3 C13 C17 121.82(14)
N5 C14 C15 121.61(15)
N5 C14 C19 121.95(15)
C15 C14 C19 116.43(14)
C16 C15 C14 121.96(15)
C16 C15 H15A 119.0
C14 C15 H15A 119.0
C15 C16 C17 121.85(16)
C15 C16 H16A 119.1
C17 C16 H16A 119.1
C16 C17 C18 116.35(14)
C16 C17 C13 121.61(14)
C18 C17 C13 122.02(14)
C19 C18 C17 122.41(15)
C19 C18 H18A 118.8
C17 C18 H18A 118.8
C18 C19 C14 120.94(15)
C18 C19 H19A 119.5
C14 C19 H19A 119.5
N5 C20 H20A 109.5
N5 C20 H20B 109.5
H20A C20 H20B 109.5
N5 C20 H20C 109.5
H20A C20 H20C 109.5
H20B C20 H20C 109.5
N5 C21 H21A 109.5
N5 C21 H21B 109.5
H21A C21 H21B 109.5
N5 C21 H21C 109.5
H21A C21 H21C 109.5
H21B C21 H21C 109.5
N6 C22 C23 124.27(17)
N6 C22 H22A 117.9
C23 C22 H22A 117.9
C24 C23 C22 119.17(18)
C24 C23 H23A 120.4
C22 C23 H23A 120.4
C23 C24 C25 118.49(17)
C23 C24 H24A 120.8
C25 C24 H24A 120.8
C24 C25 C26 118.34(15)
C24 C25 C33 125.09(15)
C26 C25 C33 116.55(15)
N6 C26 C25 122.21(16)
N6 C26 C31 117.10(15)
C25 C26 C31 120.69(15)
C29 C27 C28 118.96(19)
C29 C27 H27A 120.5
C28 C27 H27A 120.5
N7 C28 C27 124.08(18)
N7 C28 H28A 118.0
C27 C28 H28A 118.0
C27 C29 C30 119.16(17)
C27 C29 H29A 120.4
C30 C29 H29A 120.4
C29 C30 C31 118.13(16)
C29 C30 C32 124.34(16)
C31 C30 C32 117.44(15)
N7 C31 C30 121.65(16)
N7 C31 C26 117.60(15)
C30 C31 C26 120.74(15)
C33 C32 N8 110.09(14)
C33 C32 C30 121.00(15)
N8 C32 C30 128.87(16)
N9 C33 C32 106.12(14)
N9 C33 C25 130.44(15)
C32 C33 C25 123.44(15)
N8 C34 N9 111.70(14)
N8 C34 C35 124.89(16)
N9 C34 C35 123.40(15)
C39 C35 C36 116.67(16)
C39 C35 C34 121.45(16)
C36 C35 C34 121.88(16)
C37 C36 C35 121.91(17)
C37 C36 H36A 119.0
C35 C36 H36A 119.0
C36 C37 C38 121.05(16)
C36 C37 H37A 119.5
C38 C37 H37A 119.5
N10 C38 C37 121.09(17)
N10 C38 C40 121.86(17)
C37 C38 C40 117.05(16)
C40 C39 C35 122.46(18)
C40 C39 H39A 118.8
C35 C39 H39A 118.8
C39 C40 C38 120.86(18)
C39 C40 H40A 119.6
C38 C40 H40A 119.6
N10 C41 H41A 109.5
N10 C41 H41B 109.5
H41A C41 H41B 109.5
N10 C41 H41C 109.5
H41A C41 H41C 109.5
H41B C41 H41C 109.5
N10 C42 H42A 109.5
N10 C42 H42B 109.5
H42A C42 H42B 109.5
N10 C42 H42C 109.5
H42A C42 H42C 109.5
H42B C42 H42C 109.5
C1 N1 C5 117.67(14)
C6 N2 C10 116.97(14)
C13 N3 C12 107.03(13)
C13 N3 H3B 126.5
C12 N3 H3B 126.5
C13 N4 C11 105.00(13)
C14 N5 C21 121.34(14)
C14 N5 C20 120.76(14)
C21 N5 C20 117.81(14)
C22 N6 C26 117.48(16)
C28 N7 C31 118.01(16)
C34 N8 C32 105.13(14)
C34 N9 C33 106.95(14)
C34 N9 H7B 126.5
C33 N9 H7B 126.5
C38 N10 C42 120.77(17)
C38 N10 C41 120.65(16)
C42 N10 C41 117.20(16)
H1 O1 H2 107(2)
H3 O2 H4 108(2)
H5 O3 H6 109(2)

loop_
_geom_bond_atom_site_label_1
_geom_bond_atom_site_label_2
_geom_bond_distance
C1 N1 1.315(2)
C1 C2 1.384(2)
C1 H1A 0.9300
C2 C3 1.369(2)
C2 H2A 0.9300
C3 C4 1.398(2)
C3 H3A 0.9300
C4 C5 1.412(2)
C4 C11 1.433(2)
C5 N1 1.3570(19)
C5 C10 1.460(2)
C6 N2 1.321(2)
C6 C7 1.386(2)
C6 H6A 0.9300
C7 C8 1.358(2)
C7 H7A 0.9300
C8 C9 1.398(2)
C8 H8A 0.9300
C9 C10 1.410(2)
C9 C12 1.420(2)
C10 N2 1.363(2)
C11 C12 1.372(2)
C11 N4 1.3855(19)
C12 N3 1.3763(19)
C13 N4 1.329(2)
C13 N3 1.3630(19)
C13 C17 1.456(2)
C14 N5 1.364(2)
C14 C15 1.397(2)
C14 C19 1.402(2)
C15 C16 1.369(2)
C15 H15A 0.9300
C16 C17 1.391(2)
C16 H16A 0.9300
C17 C18 1.391(2)
C18 C19 1.375(2)
C18 H18A 0.9300
C19 H19A 0.9300
C20 N5 1.448(2)
C20 H20A 0.9600
C20 H20B 0.9600
C20 H20C 0.9600
C21 N5 1.445(2)
C21 H21A 0.9600
C21 H21B 0.9600
C21 H21C 0.9600
C22 N6 1.318(2)
C22 C23 1.387(3)
C22 H22A 0.9300
C23 C24 1.372(2)
C23 H23A 0.9300
C24 C25 1.400(2)
C24 H24A 0.9300
C25 C26 1.411(2)
C25 C33 1.425(2)
C26 N6 1.355(2)
C26 C31 1.456(2)
C27 C29 1.365(3)
C27 C28 1.385(3)
C27 H27A 0.9300
C28 N7 1.315(2)
C28 H28A 0.9300
C29 C30 1.396(2)
C29 H29A 0.9300
C30 C31 1.414(2)
C30 C32 1.430(2)
C31 N7 1.356(2)
C32 C33 1.376(2)
C32 N8 1.383(2)
C33 N9 1.375(2)
C34 N8 1.332(2)
C34 N9 1.366(2)
C34 C35 1.453(2)
C35 C39 1.386(2)
C35 C36 1.391(2)
C36 C37 1.384(2)
C36 H36A 0.9300
C37 C38 1.398(2)
C37 H37A 0.9300
C38 N10 1.378(2)
C38 C40 1.402(3)
C39 C40 1.377(3)
C39 H39A 0.9300
C40 H40A 0.9300
C41 N10 1.445(2)
C41 H41A 0.9600
C41 H41B 0.9600
C41 H41C 0.9600
C42 N10 1.442(3)
C42 H42A 0.9600
C42 H42B 0.9600
C42 H42C 0.9600
N3 H3B 0.8600
N9 H7B 0.8600
O1 H1 0.78(2)
O1 H2 0.95(3)
O2 H3 0.86(2)
O2 H4 0.92(3)
O3 H5 0.89(3)
O3 H6 0.90(3)

loop_
_geom_hbond_atom_site_label_D
_geom_hbond_atom_site_label_H
_geom_hbond_atom_site_label_A
_geom_hbond_site_symmetry_A
_geom_hbond_distance_DH
_geom_hbond_distance_HA
_geom_hbond_distance_DA
_geom_hbond_angle_DHA
O3 H6 N8 . 0.90(3) 2.01(3) 2.870(2) 159(2)
C18 H18A N3 . 0.93 2.61 2.919(2) 100.3
O1 H1 O3 2_666 0.78(2) 1.93(2) 2.711(2) 176(2)
O1 H2 N4 2_666 0.95(3) 1.95(3) 2.891(2) 170(2)
N9 H7B O1 1_554 0.86 1.98 2.820(2) 166.4
O2 H3 N6 1_565 0.86(2) 2.34(2) 3.047(2) 139(2)
O2 H3 N7 1_565 0.86(2) 2.15(2) 2.899(2) 144(2)
O2 H4 N1 2_666 0.92(3) 2.11(3) 2.943(2) 151(2)
N3 H3B O2 1_455 0.86 1.94 2.751(2) 156.7
O3 H5 N2 2_666 0.89(3) 2.10(3) 2.969(2) 163(2)

loop_
_geom_torsion_atom_site_label_1
_geom_torsion_atom_site_label_2
_geom_torsion_atom_site_label_3
_geom_torsion_atom_site_label_4
_geom_torsion
N1 C1 C2 C3 -1.8(3)
C1 C2 C3 C4 0.5(3)
C2 C3 C4 C5 1.3(2)
C2 C3 C4 C11 -177.76(15)
C3 C4 C5 N1 -1.9(2)
C11 C4 C5 N1 177.18(14)
C3 C4 C5 C10 178.31(14)
C11 C4 C5 C10 -2.6(2)
N2 C6 C7 C8 -1.6(3)
C6 C7 C8 C9 1.2(3)
C7 C8 C9 C10 0.6(2)
C7 C8 C9 C12 -177.95(16)
C8 C9 C10 N2 -2.3(2)
C12 C9 C10 N2 176.43(15)
C8 C9 C10 C5 178.43(14)
C12 C9 C10 C5 -2.9(2)
N1 C5 C10 N2 5.9(2)
C4 C5 C10 N2 -174.34(15)
N1 C5 C10 C9 -174.76(14)
C4 C5 C10 C9 5.0(2)
C3 C4 C11 C12 177.28(15)
C5 C4 C11 C12 -1.8(2)
C3 C4 C11 N4 -1.1(3)
C5 C4 C11 N4 179.86(16)
N4 C11 C12 N3 0.25(18)
C4 C11 C12 N3 -178.41(14)
N4 C11 C12 C9 -177.31(15)
C4 C11 C12 C9 4.0(2)
C8 C9 C12 C11 176.98(15)
C10 C9 C12 C11 -1.6(2)
C8 C9 C12 N3 0.0(3)
C10 C9 C12 N3 -178.55(15)
N5 C14 C15 C16 177.78(18)
C19 C14 C15 C16 -1.0(3)
C14 C15 C16 C17 -1.2(3)
C15 C16 C17 C18 2.6(3)
C15 C16 C17 C13 -176.22(17)
N4 C13 C17 C16 11.0(3)
N3 C13 C17 C16 -171.95(15)
N4 C13 C17 C18 -167.74(17)
N3 C13 C17 C18 9.3(3)
C16 C17 C18 C19 -2.0(3)
C13 C17 C18 C19 176.88(18)
C17 C18 C19 C14 -0.2(3)
N5 C14 C19 C18 -177.12(18)
C15 C14 C19 C18 1.7(3)
N6 C22 C23 C24 1.4(3)
C22 C23 C24 C25 0.0(3)
C23 C24 C25 C26 -1.8(2)
C23 C24 C25 C33 179.79(15)
C24 C25 C26 N6 2.4(2)
C33 C25 C26 N6 -179.01(14)
C24 C25 C26 C31 -177.51(14)
C33 C25 C26 C31 1.0(2)
C29 C27 C28 N7 -0.4(3)
C28 C27 C29 C30 0.2(3)
C27 C29 C30 C31 0.1(3)
C27 C29 C30 C32 -176.62(17)
C29 C30 C31 N7 -0.2(2)
C32 C30 C31 N7 176.68(15)
C29 C30 C31 C26 -179.08(15)
C32 C30 C31 C26 -2.2(2)
N6 C26 C31 N7 3.1(2)
C25 C26 C31 N7 -176.97(15)
N6 C26 C31 C30 -178.01(14)
C25 C26 C31 C30 1.9(2)
C29 C30 C32 C33 176.12(16)
C31 C30 C32 C33 -0.6(2)
C29 C30 C32 N8 -1.2(3)
C31 C30 C32 N8 -177.90(15)
N8 C32 C33 N9 1.17(17)
C30 C32 C33 N9 -176.61(14)
N8 C32 C33 C25 -178.44(14)
C30 C32 C33 C25 3.8(2)
C24 C25 C33 N9 -5.0(3)
C26 C25 C33 N9 176.56(15)
C24 C25 C33 C32 174.52(15)
C26 C25 C33 C32 -3.9(2)
N8 C34 C35 C39 6.5(3)
N9 C34 C35 C39 -171.90(15)
N8 C34 C35 C36 -172.97(16)
N9 C34 C35 C36 8.6(2)
C39 C35 C36 C37 0.1(3)
C34 C35 C36 C37 179.58(15)
C35 C36 C37 C38 0.1(3)
C36 C37 C38 N10 -179.81(16)
C36 C37 C38 C40 0.0(3)
C36 C35 C39 C40 -0.4(3)
C34 C35 C39 C40 -179.87(17)
C35 C39 C40 C38 0.5(3)
N10 C38 C40 C39 179.53(18)
C37 C38 C40 C39 -0.3(3)
C2 C1 N1 C5 1.2(3)
C4 C5 N1 C1 0.7(2)
C10 C5 N1 C1 -179.54(14)
C7 C6 N2 C10 0.0(3)
C9 C10 N2 C6 1.9(2)
C5 C10 N2 C6 -178.74(15)
N4 C13 N3 C12 0.15(18)
C17 C13 N3 C12 -177.26(14)
C11 C12 N3 C13 -0.24(17)
C9 C12 N3 C13 177.13(16)
N3 C13 N4 C11 0.00(18)
C17 C13 N4 C11 177.27(16)
C12 C11 N4 C13 -0.15(18)
C4 C11 N4 C13 178.34(16)
C15 C14 N5 C21 -176.70(19)
C19 C14 N5 C21 2.0(3)
C15 C14 N5 C20 -0.2(3)
C19 C14 N5 C20 178.50(18)
C23 C22 N6 C26 -0.8(3)
C25 C26 N6 C22 -1.1(2)
C31 C26 N6 C22 178.83(15)
C27 C28 N7 C31 0.2(3)
C30 C31 N7 C28 0.1(3)
C26 C31 N7 C28 178.98(16)
N9 C34 N8 C32 0.32(18)
C35 C34 N8 C32 -178.26(15)
C33 C32 N8 C34 -0.93(17)
C30 C32 N8 C34 176.63(16)
N8 C34 N9 C33 0.40(18)
C35 C34 N9 C33 179.00(14)
C32 C33 N9 C34 -0.94(16)
C25 C33 N9 C34 178.63(16)
C37 C38 N10 C42 -175.56(18)
C40 C38 N10 C42 4.6(3)
C37 C38 N10 C41 -9.3(3)
C40 C38 N10 C41 170.87(18)

loop_
_cod_related_entry_id
_cod_related_entry_database
_cod_related_entry_code
1 ChemSpider 30655534
